data_7200892
loop_
_publ_author_name
'Zhao, Xiao-Qing'
'Zhao, Bin'
'Shi, Wei'
'Cheng, Peng'

_publ_section_title
;
 Structures and luminescent properties of a series of Ln--Ag
 heterometallic coordination polymers
;
_journal_issue 7
_journal_name_full CrystEngComm
_journal_page_first 1261
_journal_paper_doi 10.1039/b900430k
_journal_volume 11
_journal_year 2009
_chemical_formula_sum 'C14 H18 Ag N2 O14 Sm'
_chemical_formula_weight 696.52
_chemical_name_systematic
;
?
;
_space_group_IT_number 14
_symmetry_cell_setting monoclinic
_symmetry_space_group_name_Hall '-P 2yn'
_symmetry_space_group_name_H-M 'P 1 21/n 1'
_atom_sites_solution_hydrogens geom
_atom_sites_solution_primary direct
_atom_sites_solution_secondary difmap
_audit_creation_method SHELXL-97
_cell_angle_alpha 90.00
_cell_angle_beta 98.776(2)
_cell_angle_gamma 90.00
_cell_formula_units_Z 4
_cell_length_a 14.621(2)
_cell_length_b 7.3491(10)
_cell_length_c 19.765(3)
_cell_measurement_reflns_used 5795
_cell_measurement_temperature 294(2)
_cell_measurement_theta_max 26.40
_cell_measurement_theta_min 2.82
_cell_volume 2098.9(5)
_computing_cell_refinement 'Bruker SMART'
_computing_data_collection 'Bruker SMART'
_computing_data_reduction 'Bruker SAINT'
_computing_molecular_graphics 'Bruker SHELXTL'
_computing_publication_material 'Bruker SHELXTL'
_computing_structure_refinement 'SHELXL-97 (Sheldrick, 1997)'
_computing_structure_solution 'SHELXS-97 (Sheldrick, 1990)'
_diffrn_ambient_temperature 294(2)
_diffrn_measured_fraction_theta_full 0.997
_diffrn_measured_fraction_theta_max 0.997
_diffrn_measurement_device_type 'CCD area detector'
_diffrn_measurement_method 'phi and omega scans'
_diffrn_radiation_monochromator graphite
_diffrn_radiation_source 'fine-focus sealed tube'
_diffrn_radiation_type MoK\a
_diffrn_radiation_wavelength 0.71073
_diffrn_reflns_av_R_equivalents 0.0431
_diffrn_reflns_av_sigmaI/netI 0.0415
_diffrn_reflns_limit_h_max 13
_diffrn_reflns_limit_h_min -18
_diffrn_reflns_limit_k_max 7
_diffrn_reflns_limit_k_min -9
_diffrn_reflns_limit_l_max 24
_diffrn_reflns_limit_l_min -24
_diffrn_reflns_number 11414
_diffrn_reflns_theta_full 26.40
_diffrn_reflns_theta_max 26.40
_diffrn_reflns_theta_min 1.62
_exptl_absorpt_coefficient_mu 3.779
_exptl_absorpt_correction_T_max 1.000000
_exptl_absorpt_correction_T_min 0.626759
_exptl_absorpt_correction_type multi-scan
_exptl_absorpt_process_details SADBAS
_exptl_crystal_colour COLORLESS
_exptl_crystal_density_diffrn 2.204
_exptl_crystal_density_meas ?
_exptl_crystal_density_method 'not measured'
_exptl_crystal_description PRISM
_exptl_crystal_F_000 1348
_exptl_crystal_size_max 0.22
_exptl_crystal_size_mid 0.20
_exptl_crystal_size_min 0.16
_refine_diff_density_max 2.529
_refine_diff_density_min -2.722
_refine_diff_density_rms 0.177
_refine_ls_extinction_coef 0.0012(3)
_refine_ls_extinction_expression Fc^*^=kFc[1+0.001xFc^2^\l^3^/sin(2\q)]^-1/4^
_refine_ls_extinction_method SHELXL
_refine_ls_goodness_of_fit_ref 1.007
_refine_ls_hydrogen_treatment mixed
_refine_ls_matrix_type full
_refine_ls_number_parameters 296
_refine_ls_number_reflns 4293
_refine_ls_number_restraints 33
_refine_ls_restrained_S_all 1.827
_refine_ls_R_factor_all 0.0540
_refine_ls_R_factor_gt 0.0446
_refine_ls_shift/su_max 0.054
_refine_ls_shift/su_mean 0.001
_refine_ls_structure_factor_coef Fsqd
_refine_ls_weighting_details 'calc w=1/[\s^2^(Fo^2^)+(0.0568P)^2^+14.8708P] where P=(Fo^2^+2Fc^2^)/3'
_refine_ls_weighting_scheme calc
_refine_ls_wR_factor_gt 0.1085
_refine_ls_wR_factor_ref 0.1143
_reflns_number_gt 3638
_reflns_number_total 4293
_reflns_threshold_expression >2sigma(I)
_cod_data_source_file b900430k.txt
_cod_data_source_block 4
_cod_depositor_comments
;
The following automatic conversions were performed:
'_symmetry_cell_setting' value 'Monoclinic' changed to 'monoclinic'
according to '/home/saulius/struct/CIF-dictionaries/cif_core.dic'
dictionary named 'cif_core.dic' version 2.4.1 from 2010-06-29.

Automatic conversion script
Id: cif_fix_enum 1527 2010-12-29 10:47:43Z saulius 

The following automatic conversions were performed:

'_exptl_crystal_density_meas' value 'NONE' was changed to '?' - the
value is perceived as not measured.

Automatic conversion script
Id: cif_fix_values 3008 2015-01-20 13:52:24Z robertas 
;
_cod_original_sg_symbol_H-M P2(1)/n
_cod_database_code 7200892

loop_
_symmetry_equiv_pos_as_xyz
'x, y, z'
'-x+1/2, y+1/2, -z+1/2'
'-x, -y, -z'
'x-1/2, -y-1/2, z-1/2'

loop_
_atom_site_label
_atom_site_type_symbol
_atom_site_fract_x
_atom_site_fract_y
_atom_site_fract_z
_atom_site_U_iso_or_equiv
_atom_site_adp_type
_atom_site_occupancy
_atom_site_symmetry_multiplicity
_atom_site_calc_flag
_atom_site_refinement_flags
_atom_site_disorder_assembly
_atom_site_disorder_group
Sm1 Sm 0.29579(4) 0.45879(7) 0.13841(3) 0.0200(2) Uani 1 1 d U . .
Ag1 Ag 0.37926(11) -0.0024(2) 0.00728(12) 0.0923(6) Uani 1 1 d U . .
O1 O 0.1969(6) 0.7274(11) 0.1381(4) 0.0300(18) Uani 1 1 d . . .
O2 O 0.0954(7) 0.9301(12) 0.0864(5) 0.042(2) Uani 1 1 d . . .
O3 O 0.2936(6) 0.2450(12) 0.0427(4) 0.035(2) Uani 1 1 d . . .
O4 O 0.2371(8) 0.1269(14) -0.0569(5) 0.049(3) Uani 1 1 d . . .
O5 O 0.3693(6) 0.6740(12) 0.0682(4) 0.034(2) Uani 1 1 d . . .
O6 O 0.4945(7) 0.8029(13) 0.0379(6) 0.052(3) Uani 1 1 d . . .
O7 O 0.3676(5) 0.1820(11) 0.1936(4) 0.0304(18) Uani 1 1 d . . .
O8 O 0.4831(6) -0.0184(12) 0.2148(6) 0.047(3) Uani 1 1 d . . .
O9 O 0.1621(6) 0.2546(11) 0.1446(4) 0.0306(18) Uani 1 1 d D . .
H9A H 0.158(9) 0.145(5) 0.131(5) 0.037 Uiso 1 1 d D . .
H9B H 0.133(8) 0.333(10) 0.118(5) 0.037 Uiso 1 1 d D . .
O10 O 0.2473(6) 0.4511(11) 0.2515(4) 0.0299(18) Uani 1 1 d . . .
H10A H 0.2132 0.5334 0.2648 0.036 Uiso 1 1 d R . .
H10B H 0.2773 0.3842 0.2824 0.036 Uiso 1 1 d R . .
O11 O 0.3962(6) 0.6575(11) 0.2201(4) 0.0326(19) Uani 1 1 d . . .
H11A H 0.4080 0.7679 0.2115 0.039 Uiso 1 1 d R . .
H11B H 0.4398 0.5976 0.2439 0.039 Uiso 1 1 d R . .
N1 N 0.1782(6) 0.5181(12) 0.0294(5) 0.0229(19) Uani 1 1 d . . .
N2 N 0.4643(6) 0.3972(13) 0.1265(5) 0.025(2) Uani 1 1 d . . .
C1 C 0.1404(8) 0.7865(16) 0.0883(6) 0.028(2) Uani 1 1 d . . .
C2 C 0.1262(8) 0.6675(15) 0.0247(6) 0.025(2) Uani 1 1 d . . .
C3 C 0.0642(9) 0.7082(18) -0.0329(6) 0.037(3) Uani 1 1 d . . .
H3 H 0.0282 0.8128 -0.0347 0.044 Uiso 1 1 calc R . .
C4 C 0.0564(10) 0.590(2) -0.0883(7) 0.044(3) Uani 1 1 d . . .
H4 H 0.0160 0.6161 -0.1283 0.053 Uiso 1 1 calc R . .
C5 C 0.1098(9) 0.4331(19) -0.0834(7) 0.038(3) Uani 1 1 d . . .
H5 H 0.1047 0.3504 -0.1194 0.045 Uiso 1 1 calc R . .
C6 C 0.1710(8) 0.4024(16) -0.0233(6) 0.026(2) Uani 1 1 d . . .
C7 C 0.2369(9) 0.2461(16) -0.0124(6) 0.031(3) Uani 1 1 d . . .
C8 C 0.4552(9) 0.6770(16) 0.0652(6) 0.032(3) Uani 1 1 d . . .
C9 C 0.5123(9) 0.5183(16) 0.0953(6) 0.030(3) Uani 1 1 d . . .
C10 C 0.6034(10) 0.4953(19) 0.0900(8) 0.044(3) Uani 1 1 d . . .
H10 H 0.6345 0.5813 0.0676 0.053 Uiso 1 1 calc R . .
C11 C 0.6488(10) 0.343(2) 0.1184(9) 0.053(4) Uani 1 1 d . . .
H11 H 0.7113 0.3263 0.1163 0.064 Uiso 1 1 calc R . .
C12 C 0.5999(9) 0.215(2) 0.1503(8) 0.045(4) Uani 1 1 d . . .
H12 H 0.6285 0.1097 0.1687 0.054 Uiso 1 1 calc R . .
C13 C 0.5082(8) 0.2485(16) 0.1540(6) 0.029(3) Uani 1 1 d . . .
C14 C 0.4488(8) 0.1253(16) 0.1906(6) 0.030(3) Uani 1 1 d . . .
O12 O 0.8035(8) 0.9665(16) 0.1914(6) 0.057(3) Uani 1 1 d U . .
H12A H 0.7789 0.9942 0.1461 0.069 Uiso 1 1 d R . .
H12B H 0.8268 0.8504 0.2023 0.069 Uiso 1 1 d R . .
O13 O 0.9914(8) 0.9464(17) 0.1980(7) 0.067(3) Uani 1 1 d U . .
H13A H 0.9997 0.9413 0.1544 0.080 Uiso 1 1 d R . .
H13B H 0.9523 1.0394 0.2123 0.080 Uiso 1 1 d R . .
O14 O 0.8358(10) 0.326(2) 0.2452(7) 0.081(4) Uani 1 1 d U . .
H14A H 0.8843 0.2840 0.2716 0.098 Uiso 1 1 d R . .
H14B H 0.8156 0.2627 0.2093 0.098 Uiso 1 1 d R . .

loop_
_atom_site_aniso_label
_atom_site_aniso_U_11
_atom_site_aniso_U_22
_atom_site_aniso_U_33
_atom_site_aniso_U_23
_atom_site_aniso_U_13
_atom_site_aniso_U_12
Sm1 0.0220(3) 0.0174(3) 0.0207(3) 0.0014(2) 0.0040(2) 0.0021(2)
Ag1 0.0645(9) 0.0610(8) 0.1565(14) 0.0520(9) 0.0332(9) 0.0313(7)
O1 0.035(5) 0.029(4) 0.024(4) -0.003(3) -0.003(3) 0.009(4)
O2 0.052(6) 0.029(5) 0.041(5) -0.010(4) -0.005(4) 0.017(4)
O3 0.040(5) 0.030(5) 0.033(5) -0.005(4) 0.001(4) 0.011(4)
O4 0.066(7) 0.041(6) 0.039(5) -0.016(5) 0.001(5) 0.014(5)
O5 0.037(5) 0.027(4) 0.038(5) 0.015(4) 0.012(4) 0.009(4)
O6 0.048(6) 0.035(5) 0.078(7) 0.030(5) 0.028(5) 0.008(5)
O7 0.026(4) 0.028(4) 0.039(5) 0.011(4) 0.012(4) 0.003(3)
O8 0.034(5) 0.028(5) 0.078(7) 0.028(5) 0.007(5) 0.003(4)
O9 0.035(5) 0.024(4) 0.032(4) 0.002(3) 0.002(4) -0.004(4)
O10 0.043(5) 0.026(4) 0.023(4) 0.001(3) 0.012(3) 0.006(4)
O11 0.034(5) 0.024(4) 0.038(5) 0.001(4) 0.000(4) -0.003(4)
N1 0.028(5) 0.020(4) 0.021(4) 0.000(4) 0.004(4) 0.003(4)
N2 0.025(5) 0.022(5) 0.029(5) 0.007(4) 0.006(4) 0.003(4)
C1 0.029(6) 0.025(6) 0.032(6) -0.006(5) 0.007(5) 0.002(5)
C2 0.029(6) 0.021(5) 0.025(5) 0.001(4) 0.001(5) 0.005(5)
C3 0.041(7) 0.035(7) 0.033(7) -0.006(5) 0.000(6) 0.017(6)
C4 0.047(8) 0.051(8) 0.030(7) -0.003(6) -0.012(6) 0.012(7)
C5 0.042(7) 0.039(7) 0.030(6) -0.009(5) -0.002(5) 0.009(6)
C6 0.028(6) 0.023(5) 0.027(6) -0.002(5) 0.005(5) 0.000(5)
C7 0.039(7) 0.023(6) 0.033(6) -0.001(5) 0.010(5) 0.002(5)
C8 0.040(7) 0.025(6) 0.032(6) 0.007(5) 0.014(5) 0.005(5)
C9 0.033(6) 0.027(6) 0.032(6) 0.009(5) 0.011(5) 0.001(5)
C10 0.039(7) 0.038(7) 0.059(9) 0.020(7) 0.020(7) 0.002(6)
C11 0.030(7) 0.059(10) 0.076(11) 0.034(9) 0.023(7) 0.011(7)
C12 0.032(7) 0.037(7) 0.069(10) 0.026(7) 0.015(7) 0.013(6)
C13 0.027(6) 0.024(6) 0.037(6) 0.011(5) 0.009(5) 0.001(5)
C14 0.028(6) 0.022(6) 0.040(7) 0.011(5) 0.007(5) 0.003(5)
O12 0.057(3) 0.058(3) 0.057(3) -0.0011(18) 0.0083(18) 0.0002(18)
O13 0.066(4) 0.068(4) 0.066(4) -0.0025(18) 0.0104(18) -0.0004(18)
O14 0.081(4) 0.082(4) 0.082(4) -0.0023(18) 0.0122(19) 0.0002(18)

loop_
_atom_type_symbol
_atom_type_description
_atom_type_scat_dispersion_real
_atom_type_scat_dispersion_imag
_atom_type_scat_source
C C 0.0033 0.0016 'International Tables Vol C Tables 4.2.6.8 and 6.1.1.4'
H H 0.0000 0.0000 'International Tables Vol C Tables 4.2.6.8 and 6.1.1.4'
N N 0.0061 0.0033 'International Tables Vol C Tables 4.2.6.8 and 6.1.1.4'
O O 0.0106 0.0060 'International Tables Vol C Tables 4.2.6.8 and 6.1.1.4'
Ag Ag -0.8971 1.1015 'International Tables Vol C Tables 4.2.6.8 and 6.1.1.4'
Sm Sm -0.1638 3.4418 'International Tables Vol C Tables 4.2.6.8 and 6.1.1.4'

loop_
_geom_angle_atom_site_label_1
_geom_angle_atom_site_label_2
_geom_angle_atom_site_label_3
_geom_angle
_geom_angle_site_symmetry_1
_geom_angle_site_symmetry_3
_geom_angle_publ_flag
O1 Sm1 O10 76.5(3) . . ?
O1 Sm1 O5 77.8(3) . . ?
O10 Sm1 O5 138.0(3) . . ?
O1 Sm1 O3 125.2(3) . . ?
O10 Sm1 O3 135.9(3) . . ?
O5 Sm1 O3 86.1(3) . . ?
O1 Sm1 O7 151.4(3) . . ?
O10 Sm1 O7 74.9(3) . . ?
O5 Sm1 O7 126.0(3) . . ?
O3 Sm1 O7 76.5(3) . . ?
O1 Sm1 O9 91.1(3) . . ?
O10 Sm1 O9 66.5(3) . . ?
O5 Sm1 O9 146.4(3) . . ?
O3 Sm1 O9 74.5(3) . . ?
O7 Sm1 O9 76.4(3) . . ?
O1 Sm1 O11 79.5(3) . . ?
O10 Sm1 O11 69.2(3) . . ?
O5 Sm1 O11 73.9(3) . . ?
O3 Sm1 O11 144.5(3) . . ?
O7 Sm1 O11 91.6(3) . . ?
O9 Sm1 O11 135.6(3) . . ?
O1 Sm1 N2 136.2(3) . . ?
O10 Sm1 N2 119.9(3) . . ?
O5 Sm1 N2 63.3(3) . . ?
O3 Sm1 N2 73.4(3) . . ?
O7 Sm1 N2 62.8(3) . . ?
O9 Sm1 N2 132.5(3) . . ?
O11 Sm1 N2 71.4(3) . . ?
O1 Sm1 N1 62.8(3) . . ?
O10 Sm1 N1 121.2(3) . . ?
O5 Sm1 N1 73.3(3) . . ?
O3 Sm1 N1 62.4(3) . . ?
O7 Sm1 N1 133.9(3) . . ?
O9 Sm1 N1 73.4(3) . . ?
O11 Sm1 N1 134.1(3) . . ?
N2 Sm1 N1 118.9(3) . . ?
O1 Sm1 H9B 75.7(16) . . ?
O10 Sm1 H9B 75(2) . . ?
O5 Sm1 H9B 128.8(14) . . ?
O3 Sm1 H9B 75(3) . . ?
O7 Sm1 H9B 95.5(8) . . ?
O9 Sm1 H9B 19.6(7) . . ?
O11 Sm1 H9B 140(3) . . ?
N2 Sm1 H9B 145(2) . . ?
N1 Sm1 H9B 55.7(15) . . ?
O6 Ag1 O3 145.6(4) 1_545 . ?
O6 Ag1 O4 159.5(4) 1_545 . ?
O3 Ag1 O4 54.0(3) . . ?
C1 O1 Sm1 126.6(7) . . ?
C7 O3 Ag1 93.2(7) . . ?
C7 O3 Sm1 126.1(7) . . ?
Ag1 O3 Sm1 140.5(4) . . ?
C7 O4 Ag1 90.0(8) . . ?
C8 O5 Sm1 124.1(7) . . ?
C8 O6 Ag1 102.4(8) . 1_565 ?
C14 O7 Sm1 126.1(7) . . ?
Sm1 O9 H9A 126(9) . . ?
Sm1 O9 H9B 83(9) . . ?
H9A O9 H9B 116(4) . . ?
Sm1 O10 H10A 122.1 . . ?
Sm1 O10 H10B 118.7 . . ?
H10A O10 H10B 116.8 . . ?
Sm1 O11 H11A 123.2 . . ?
Sm1 O11 H11B 111.8 . . ?
H11A O11 H11B 116.3 . . ?
C6 N1 C2 119.7(10) . . ?
C6 N1 Sm1 120.4(7) . . ?
C2 N1 Sm1 119.9(7) . . ?
C9 N2 C13 118.4(10) . . ?
C9 N2 Sm1 120.3(7) . . ?
C13 N2 Sm1 121.2(7) . . ?
O2 C1 O1 126.7(11) . . ?
O2 C1 C2 117.4(11) . . ?
O1 C1 C2 115.9(10) . . ?
N1 C2 C3 122.3(10) . . ?
N1 C2 C1 114.4(10) . . ?
C3 C2 C1 123.3(10) . . ?
C2 C3 C4 118.8(12) . . ?
C2 C3 H3 120.6 . . ?
C4 C3 H3 120.6 . . ?
C5 C4 C3 119.1(12) . . ?
C5 C4 H4 120.4 . . ?
C3 C4 H4 120.4 . . ?
C4 C5 C6 118.4(12) . . ?
C4 C5 H5 120.8 . . ?
C6 C5 H5 120.8 . . ?
N1 C6 C5 121.6(11) . . ?
N1 C6 C7 113.9(10) . . ?
C5 C6 C7 124.4(11) . . ?
O4 C7 O3 122.3(12) . . ?
O4 C7 C6 120.7(12) . . ?
O3 C7 C6 117.0(10) . . ?
O6 C8 O5 123.8(11) . . ?
O6 C8 C9 118.7(11) . . ?
O5 C8 C9 117.5(10) . . ?
N2 C9 C10 122.6(11) . . ?
N2 C9 C8 113.6(10) . . ?
C10 C9 C8 123.8(11) . . ?
C9 C10 C11 119.1(12) . . ?
C9 C10 H10 120.4 . . ?
C11 C10 H10 120.5 . . ?
C10 C11 C12 119.0(12) . . ?
C10 C11 H11 120.5 . . ?
C12 C11 H11 120.5 . . ?
C13 C12 C11 118.6(12) . . ?
C13 C12 H12 120.7 . . ?
C11 C12 H12 120.7 . . ?
N2 C13 C12 122.2(11) . . ?
N2 C13 C14 114.0(10) . . ?
C12 C13 C14 123.7(11) . . ?
O8 C14 O7 126.2(11) . . ?
O8 C14 C13 118.0(10) . . ?
O7 C14 C13 115.8(10) . . ?
H12A O12 H12B 119.6 . . ?
H13A O13 H13B 119.4 . . ?
H14A O14 H14B 116.7 . . ?

loop_
_geom_bond_atom_site_label_1
_geom_bond_atom_site_label_2
_geom_bond_distance
_geom_bond_site_symmetry_2
_geom_bond_publ_flag
Sm1 O1 2.446(8) . ?
Sm1 O10 2.446(8) . ?
Sm1 O5 2.457(8) . ?
Sm1 O3 2.455(8) . ?
Sm1 O7 2.465(8) . ?
Sm1 O9 2.482(8) . ?
Sm1 O11 2.485(8) . ?
Sm1 N2 2.551(9) . ?
Sm1 N1 2.581(9) . ?
Sm1 H9B 2.52(12) . ?
Ag1 O6 2.223(10) 1_545 ?
Ag1 O3 2.374(8) . ?
Ag1 O4 2.455(10) . ?
O1 C1 1.263(14) . ?
O2 C1 1.240(14) . ?
O3 C7 1.264(15) . ?
O4 C7 1.242(15) . ?
O5 C8 1.267(15) . ?
O6 C8 1.253(15) . ?
O6 Ag1 2.223(10) 1_565 ?
O7 C14 1.269(14) . ?
O8 C14 1.234(14) . ?
O9 H9A 0.852(19) . ?
O9 H9B 0.850(18) . ?
O10 H10A 0.8506 . ?
O10 H10B 0.8517 . ?
O11 H11A 0.8519 . ?
O11 H11B 0.8540 . ?
N1 C6 1.337(14) . ?
N1 C2 1.330(14) . ?
N2 C9 1.341(15) . ?
N2 C13 1.340(15) . ?
C1 C2 1.519(15) . ?
C2 C3 1.376(16) . ?
C3 C4 1.388(18) . ?
C3 H3 0.9300 . ?
C4 C5 1.388(19) . ?
C4 H4 0.9300 . ?
C5 C6 1.393(17) . ?
C5 H5 0.9300 . ?
C6 C7 1.493(16) . ?
C8 C9 1.503(16) . ?
C9 C10 1.363(18) . ?
C10 C11 1.375(19) . ?
C10 H10 0.9300 . ?
C11 C12 1.388(19) . ?
C11 H11 0.9300 . ?
C12 C13 1.376(17) . ?
C12 H12 0.9300 . ?
C13 C14 1.513(15) . ?
O12 H12A 0.9346 . ?
O12 H12B 0.9317 . ?
O13 H13A 0.8901 . ?
O13 H13B 0.9605 . ?
O14 H14A 0.8694 . ?
O14 H14B 0.8623 . ?

loop_
_geom_torsion_atom_site_label_1
_geom_torsion_atom_site_label_2
_geom_torsion_atom_site_label_3
_geom_torsion_atom_site_label_4
_geom_torsion
_geom_torsion_site_symmetry_1
_geom_torsion_site_symmetry_2
_geom_torsion_site_symmetry_3
_geom_torsion_site_symmetry_4
_geom_torsion_publ_flag
O10 Sm1 O1 C1 -141.7(10) . . . . ?
O5 Sm1 O1 C1 71.8(10) . . . . ?
O3 Sm1 O1 C1 -4.4(11) . . . . ?
O7 Sm1 O1 C1 -138.9(9) . . . . ?
O9 Sm1 O1 C1 -76.2(10) . . . . ?
O11 Sm1 O1 C1 147.4(10) . . . . ?
N2 Sm1 O1 C1 98.9(10) . . . . ?
N1 Sm1 O1 C1 -5.5(9) . . . . ?
O6 Ag1 O3 C7 -174.8(7) 1_545 . . . ?
O4 Ag1 O3 C7 -3.6(7) . . . . ?
O6 Ag1 O3 Sm1 8.7(10) 1_545 . . . ?
O4 Ag1 O3 Sm1 179.9(8) . . . . ?
O1 Sm1 O3 C7 -6.1(11) . . . . ?
O10 Sm1 O3 C7 102.5(10) . . . . ?
O5 Sm1 O3 C7 -78.2(10) . . . . ?
O7 Sm1 O3 C7 153.4(10) . . . . ?
O9 Sm1 O3 C7 74.1(10) . . . . ?
O11 Sm1 O3 C7 -133.2(9) . . . . ?
N2 Sm1 O3 C7 -141.4(10) . . . . ?
N1 Sm1 O3 C7 -5.0(9) . . . . ?
O1 Sm1 O3 Ag1 169.6(5) . . . . ?
O10 Sm1 O3 Ag1 -81.9(8) . . . . ?
O5 Sm1 O3 Ag1 97.5(7) . . . . ?
O7 Sm1 O3 Ag1 -31.0(6) . . . . ?
O9 Sm1 O3 Ag1 -110.3(7) . . . . ?
O11 Sm1 O3 Ag1 42.5(9) . . . . ?
N2 Sm1 O3 Ag1 34.2(6) . . . . ?
N1 Sm1 O3 Ag1 170.7(8) . . . . ?
O6 Ag1 O4 C7 169.4(9) 1_545 . . . ?
O3 Ag1 O4 C7 3.7(7) . . . . ?
O1 Sm1 O5 C8 149.1(10) . . . . ?
O10 Sm1 O5 C8 95.7(10) . . . . ?
O3 Sm1 O5 C8 -83.7(10) . . . . ?
O7 Sm1 O5 C8 -13.4(11) . . . . ?
O9 Sm1 O5 C8 -137.9(9) . . . . ?
O11 Sm1 O5 C8 66.6(10) . . . . ?
N2 Sm1 O5 C8 -10.3(9) . . . . ?
N1 Sm1 O5 C8 -145.9(10) . . . . ?
O1 Sm1 O7 C14 -142.1(9) . . . . ?
O10 Sm1 O7 C14 -139.3(10) . . . . ?
O5 Sm1 O7 C14 -0.2(11) . . . . ?
O3 Sm1 O7 C14 74.8(10) . . . . ?
O9 Sm1 O7 C14 151.8(10) . . . . ?
O11 Sm1 O7 C14 -71.4(10) . . . . ?
N2 Sm1 O7 C14 -3.3(10) . . . . ?
N1 Sm1 O7 C14 101.7(10) . . . . ?
O1 Sm1 N1 C6 -178.2(9) . . . . ?
O10 Sm1 N1 C6 -126.3(8) . . . . ?
O5 Sm1 N1 C6 97.2(9) . . . . ?
O3 Sm1 N1 C6 2.8(8) . . . . ?
O7 Sm1 N1 C6 -27.0(10) . . . . ?
O9 Sm1 N1 C6 -78.2(8) . . . . ?
O11 Sm1 N1 C6 143.3(8) . . . . ?
N2 Sm1 N1 C6 51.7(9) . . . . ?
O1 Sm1 N1 C2 3.8(8) . . . . ?
O10 Sm1 N1 C2 55.7(9) . . . . ?
O5 Sm1 N1 C2 -80.8(8) . . . . ?
O3 Sm1 N1 C2 -175.2(9) . . . . ?
O7 Sm1 N1 C2 155.0(7) . . . . ?
O9 Sm1 N1 C2 103.8(8) . . . . ?
O11 Sm1 N1 C2 -34.7(10) . . . . ?
N2 Sm1 N1 C2 -126.3(8) . . . . ?
O1 Sm1 N2 C9 -22.7(11) . . . . ?
O10 Sm1 N2 C9 -125.0(9) . . . . ?
O5 Sm1 N2 C9 7.2(8) . . . . ?
O3 Sm1 N2 C9 101.2(9) . . . . ?
O7 Sm1 N2 C9 -175.6(10) . . . . ?
O9 Sm1 N2 C9 150.6(8) . . . . ?
O11 Sm1 N2 C9 -73.7(9) . . . . ?
N1 Sm1 N2 C9 57.0(10) . . . . ?
O1 Sm1 N2 C13 153.9(8) . . . . ?
O10 Sm1 N2 C13 51.7(10) . . . . ?
O5 Sm1 N2 C13 -176.2(10) . . . . ?
O3 Sm1 N2 C13 -82.1(9) . . . . ?
O7 Sm1 N2 C13 1.0(9) . . . . ?
O9 Sm1 N2 C13 -32.7(11) . . . . ?
O11 Sm1 N2 C13 102.9(9) . . . . ?
N1 Sm1 N2 C13 -126.3(9) . . . . ?
Sm1 O1 C1 O2 -174.0(10) . . . . ?
Sm1 O1 C1 C2 6.4(15) . . . . ?
C6 N1 C2 C3 0.2(17) . . . . ?
Sm1 N1 C2 C3 178.2(9) . . . . ?
C6 N1 C2 C1 179.5(10) . . . . ?
Sm1 N1 C2 C1 -2.5(13) . . . . ?
O2 C1 C2 N1 178.3(11) . . . . ?
O1 C1 C2 N1 -2.1(15) . . . . ?
O2 C1 C2 C3 -2.5(18) . . . . ?
O1 C1 C2 C3 177.2(12) . . . . ?
N1 C2 C3 C4 -1(2) . . . . ?
C1 C2 C3 C4 -180.0(13) . . . . ?
C2 C3 C4 C5 1(2) . . . . ?
C3 C4 C5 C6 -2(2) . . . . ?
C2 N1 C6 C5 -0.5(17) . . . . ?
Sm1 N1 C6 C5 -178.5(9) . . . . ?
C2 N1 C6 C7 176.9(10) . . . . ?
Sm1 N1 C6 C7 -1.1(13) . . . . ?
C4 C5 C6 N1 1(2) . . . . ?
C4 C5 C6 C7 -175.9(12) . . . . ?
Ag1 O4 C7 O3 -6.6(13) . . . . ?
Ag1 O4 C7 C6 170.9(10) . . . . ?
Ag1 O3 C7 O4 6.9(13) . . . . ?
Sm1 O3 C7 O4 -175.9(9) . . . . ?
Ag1 O3 C7 C6 -170.8(9) . . . . ?
Sm1 O3 C7 C6 6.4(15) . . . . ?
N1 C6 C7 O4 179.2(12) . . . . ?
C5 C6 C7 O4 -4(2) . . . . ?
N1 C6 C7 O3 -3.1(16) . . . . ?
C5 C6 C7 O3 174.2(12) . . . . ?
Ag1 O6 C8 O5 2.9(16) 1_565 . . . ?
Ag1 O6 C8 C9 -178.0(9) 1_565 . . . ?
Sm1 O5 C8 O6 -168.7(10) . . . . ?
Sm1 O5 C8 C9 12.2(15) . . . . ?
C13 N2 C9 C10 0.5(19) . . . . ?
Sm1 N2 C9 C10 177.3(11) . . . . ?
C13 N2 C9 C8 178.8(11) . . . . ?
Sm1 N2 C9 C8 -4.5(14) . . . . ?
O6 C8 C9 N2 176.3(12) . . . . ?
O5 C8 C9 N2 -4.5(17) . . . . ?
O6 C8 C9 C10 -5(2) . . . . ?
O5 C8 C9 C10 173.7(14) . . . . ?
N2 C9 C10 C11 -1(2) . . . . ?
C8 C9 C10 C11 -178.8(14) . . . . ?
C9 C10 C11 C12 1(3) . . . . ?
C10 C11 C12 C13 -2(3) . . . . ?
C9 N2 C13 C12 -1.0(19) . . . . ?
Sm1 N2 C13 C12 -177.7(11) . . . . ?
C9 N2 C13 C14 177.4(11) . . . . ?
Sm1 N2 C13 C14 0.7(14) . . . . ?
C11 C12 C13 N2 2(2) . . . . ?
C11 C12 C13 C14 -176.6(14) . . . . ?
Sm1 O7 C14 O8 -175.5(11) . . . . ?
Sm1 O7 C14 C13 4.8(16) . . . . ?
N2 C13 C14 O8 177.0(12) . . . . ?
C12 C13 C14 O8 -5(2) . . . . ?
N2 C13 C14 O7 -3.4(17) . . . . ?
C12 C13 C14 O7 175.0(14) . . . . ?
